data_7707514
loop_
_publ_author_name
'Cheung, Wai-Man'
'Chong, Man-Chun'
'Sung, Herman H.-Y.'
'Cheng, Shun-Cheung'
'Williams, Ian D.'
'Ko, Chi-Chiu'
'Leung, Wa-Hung'

_publ_section_title
;
 Synthesis, structure and reactivity of iridium complexes containing a
 bis-cyclometalated tridentate C^N^C ligand.
;
_journal_issue 24
_journal_name_full 'Dalton transactions (Cambridge, England : 2003)'
_journal_page_first 8512
_journal_page_last 8523
_journal_paper_doi 10.1039/d1dt01269j
_journal_volume 50
_journal_year 2021
_chemical_formula_moiety 'C41 H51 Cl2 Hg Ir2 N'
_chemical_formula_sum 'C41 H51 Cl2 Hg Ir2 N'
_chemical_formula_weight 1213.71
_space_group_crystal_system triclinic
_space_group_IT_number 2
_space_group_name_Hall '-P 1'
_space_group_name_H-M_alt 'P -1'
_atom_sites_solution_hydrogens geom
_atom_sites_solution_primary dual
_audit_creation_date 2020-04-17
_audit_creation_method
;
Olex2 1.2
(compiled 2018.05.29 svn.r3508 for OlexSys, GUI svn.r5506)
;
_audit_update_record
;
2021-03-25 deposited with the CCDC.	2021-05-27 downloaded from the CCDC.
;
_cell_angle_alpha 69.278(4)
_cell_angle_beta 72.867(4)
_cell_angle_gamma 83.902(3)
_cell_formula_units_Z 2
_cell_length_a 10.6104(4)
_cell_length_b 12.0252(5)
_cell_length_c 16.6227(8)
_cell_measurement_reflns_used 8127
_cell_measurement_temperature 173.00(10)
_cell_measurement_theta_max 71.8560
_cell_measurement_theta_min 2.9450
_cell_volume 1895.68(15)
_computing_cell_refinement 'CrysAlisPro 1.171.40.69a (Rigaku OD, 2020)'
_computing_data_collection 'CrysAlisPro 1.171.40.69a (Rigaku OD, 2020)'
_computing_data_reduction 'CrysAlisPro 1.171.40.69a (Rigaku OD, 2020)'
_computing_molecular_graphics 'Olex2 (Dolomanov et al., 2009)'
_computing_publication_material 'Olex2 (Dolomanov et al., 2009)'
_computing_structure_refinement 'ShelXL (Sheldrick, 2015)'
_computing_structure_solution 'ShelXT (Sheldrick, 2015)'
_diffrn_ambient_environment N~2~
_diffrn_ambient_temperature 173.00(10)
_diffrn_detector 'CCD plate'
_diffrn_detector_area_resol_mean 5.1788
_diffrn_detector_type Atlas
_diffrn_measured_fraction_theta_full 0.982
_diffrn_measured_fraction_theta_max 0.947
_diffrn_measurement_details
;
List of Runs (angles in degrees, time in seconds):

  # Type    Start    End  Width  t~exp~   \w     \q     \k     \f   Frames
#--------------------------------------------------------------------------
  1  \w     27.00 126.00   1.00    3.00    --  105.39 -61.00 150.00   99
  2  \w   -130.00  53.00   1.00    2.00    --  -37.73   0.00-120.00  183
  3  \w     27.00  82.00   1.00    2.00    --   37.73-125.00-180.00   55
  4  \w     27.00  61.00   1.00    2.00    --   37.73-125.00  90.00   34
  5  \w     28.00  88.00   1.00    2.00    --   37.73-125.00 -30.00   60
  6  \w    103.00 175.00   1.00    3.00    --  105.39  77.00 150.00   72
  7  \w     34.00 109.00   1.00    3.00    --  105.39-111.00 -30.00   75
  8  \w     20.00 107.00   1.00    3.00    --  105.39 -94.00 120.00   87
  9  \w    105.00 178.00   1.00    3.00    --  105.39 111.00 120.00   73
 10  \w     79.00 172.00   1.00    3.00    --  105.39  45.00 -60.00   93
 11  \w     69.00 175.00   1.00    3.00    --  105.39  30.00-120.00  106
 12  \w     33.00 113.00   1.00    3.00    --  105.39-133.00 106.00   80
;
_diffrn_measurement_device 'kappa diffractometer'
_diffrn_measurement_device_type 'SuperNova, Dual, Cu at zero, Atlas'
_diffrn_measurement_method '\w scans'
_diffrn_orient_matrix_type 'CrysAlisPro convention (1999,Acta A55,543-557)'
_diffrn_orient_matrix_UB_11 -0.1073631000
_diffrn_orient_matrix_UB_12 -0.0770709000
_diffrn_orient_matrix_UB_13 0.0794866000
_diffrn_orient_matrix_UB_21 -0.0619586000
_diffrn_orient_matrix_UB_22 -0.0229382000
_diffrn_orient_matrix_UB_23 -0.0656486000
_diffrn_orient_matrix_UB_31 0.0878578000
_diffrn_orient_matrix_UB_32 -0.1108847000
_diffrn_orient_matrix_UB_33 0.0015646000
_diffrn_radiation_monochromator mirror
_diffrn_radiation_probe x-ray
_diffrn_radiation_type CuK\a
_diffrn_radiation_wavelength 1.54184
_diffrn_reflns_av_R_equivalents 0.0215
_diffrn_reflns_av_unetI/netI 0.0305
_diffrn_reflns_Laue_measured_fraction_full 0.982
_diffrn_reflns_Laue_measured_fraction_max 0.947
_diffrn_reflns_limit_h_max 12
_diffrn_reflns_limit_h_min -12
_diffrn_reflns_limit_k_max 8
_diffrn_reflns_limit_k_min -14
_diffrn_reflns_limit_l_max 19
_diffrn_reflns_limit_l_min -20
_diffrn_reflns_number 10545
_diffrn_reflns_point_group_measured_fraction_full 0.982
_diffrn_reflns_point_group_measured_fraction_max 0.947
_diffrn_reflns_theta_full 67.684
_diffrn_reflns_theta_max 71.932
_diffrn_reflns_theta_min 2.957
_diffrn_source 'micro-focus sealed X-ray tube'
_diffrn_source_current 0.80
_diffrn_source_power 0.040
_diffrn_source_target Cu
_diffrn_source_type 'SuperNova (Cu) X-ray Source'
_diffrn_source_voltage 50
_exptl_absorpt_coefficient_mu 21.942
_exptl_absorpt_correction_T_max 1.00000
_exptl_absorpt_correction_T_min 0.53422
_exptl_absorpt_correction_type multi-scan
_exptl_absorpt_process_details
;
CrysAlisPro 1.171.40.69a (Rigaku Oxford Diffraction, 2020)
Empirical absorption correction using spherical harmonics,
 implemented in SCALE3 ABSPACK scaling algorithm.
;
_exptl_crystal_colour red
_exptl_crystal_colour_primary red
_exptl_crystal_density_diffrn 2.126
_exptl_crystal_description block
_exptl_crystal_F_000 1144
_exptl_crystal_size_max 0.06
_exptl_crystal_size_mid 0.06
_exptl_crystal_size_min 0.05
_refine_diff_density_max 1.325
_refine_diff_density_min -1.804
_refine_diff_density_rms 0.138
_refine_ls_extinction_method none
_refine_ls_goodness_of_fit_ref 1.011
_refine_ls_hydrogen_treatment constr
_refine_ls_matrix_type full
_refine_ls_number_parameters 523
_refine_ls_number_reflns 7056
_refine_ls_number_restraints 128
_refine_ls_restrained_S_all 1.014
_refine_ls_R_factor_all 0.0262
_refine_ls_R_factor_gt 0.0245
_refine_ls_shift/su_max 0.002
_refine_ls_shift/su_mean 0.000
_refine_ls_structure_factor_coef Fsqd
_refine_ls_weighting_details 'w=1/[\s^2^(Fo^2^)+(0.0340P)^2^+3.0616P] where P=(Fo^2^+2Fc^2^)/3'
_refine_ls_weighting_scheme calc
_refine_ls_wR_factor_gt 0.0625
_refine_ls_wR_factor_ref 0.0637
_reflns_Friedel_coverage 0.000
_reflns_number_gt 6636
_reflns_number_total 7056
_reflns_threshold_expression 'I > 2\s(I)'
_cod_data_source_file d1dt01269j2.cif
_cod_data_source_block wai252_173k
_cod_depositor_comments 'Adding full bibliography for 7707513--7707520.cif.'
_cod_original_cell_volume 1895.69(15)
_cod_database_code 7707514
_shelx_shelxl_version_number 2014/7
_shelx_space_group_comment
;
The symmetry employed for this shelxl refinement is uniquely defined
by the following loop, which should always be used as a source of
symmetry information in preference to the above space-group names.
They are only intended as comments.
;
_diffrn_oxdiff_digest_frames
;
01f351406aaf6dcd27e3e81f9eacf003ed000289fdb
;
_reflns_odcompleteness_completeness 98.43
_reflns_odcompleteness_iscentric 1
_reflns_odcompleteness_theta 66.97
_olex2_refinement_description
;
1. Fixed Uiso
 At 1.2 times of:
  All C(H) groups, All C(H,H) groups, All C(H,H,H,H) groups
 At 1.5 times of:
  All C(H,H,H) groups
2. Restrained distances
 C43-C42 = C43-C44 = C45-C44
 1.52 with sigma of 0.02
 Ir2-Cl2A \\sim Ir2-Cl2
 with sigma of 0.02
 C18-C21 \\sim C18-C19 \\sim C18-C20
 with sigma of 0.02
 C20A-C18A \\sim C19A-C18A \\sim C21A-C18A
 with sigma of 0.02
 C18-C3 \\sim C3-C18A
 with sigma of 0.02
3. Uiso/Uaniso restraints and constraints
Uanis(C21A) \\sim Ueq, Uanis(C19A) \\sim Ueq: with sigma of 0.05 and sigma for
terminal atoms of 0.01
Uanis(C18A) \\sim Ueq: with sigma of 0.01 and sigma for terminal atoms of 0.003
Uanis(C18) \\sim Ueq, Uanis(C20A) \\sim Ueq: with sigma of 0.05 and sigma for
terminal atoms of 0.01
4. Rigid body (RIGU) restrains
 C41, C42, C43, C44, C45, C46, C47, C48
 with sigma for 1-2 distances of 0.001 and sigma for 1-3 distances of 0.001
 C41, C42A, C43A, C44A, C45A, C46A, C47, C48
 with sigma for 1-2 distances of 0.001 and sigma for 1-3 distances of 0.001
5. Others
 Fixed Sof: Cl2(0.5) Cl2A(0.5) C18(0.65) C18A(0.35) C19(0.65) H19A(0.65)
 H19B(0.65) H19C(0.65) C19A(0.35) H19D(0.35) H19E(0.35) H19F(0.35) C20(0.65)
 H20A(0.65) H20B(0.65) H20C(0.65) C20A(0.35) H20D(0.35) H20E(0.35) H20F(0.35)
 C21(0.65) H21A(0.65) H21B(0.65) H21C(0.65) C21A(0.35) H21D(0.35) H21E(0.35)
 H21F(0.35) H41(0.5) H41A(0.5) C42(0.5) H42(0.5) C42A(0.5) H42A(0.5) C43(0.5)
 H43A(0.5) H43B(0.5) C43A(0.5) H43C(0.5) H43D(0.5) C44(0.5) H44A(0.5) H44B(0.5)
 C44A(0.5) H44C(0.5) H44D(0.5) C45(0.5) H45(0.5) C45A(0.5) H45A(0.5) C46(0.5)
 H46(0.5) C46A(0.5) H46A(0.5) H47A(0.5) H47B(0.5) H47C(0.5) H47D(0.5)
6.a Ternary CH refined with riding coordinates:
 C31(H31), C32(H32), C35(H35), C36(H36), C41(H41), C41(H41A), C42(H42),
 C42A(H42A), C45(H45), C45A(H45A), C46(H46), C46A(H46A)
6.b Secondary CH2 refined with riding coordinates:
 C33(H33A,H33B), C34(H34A,H34B), C37(H37A,H37B), C38(H38A,H38B), C43(H43A,
 H43B), C43A(H43C,H43D), C44(H44A,H44B), C44A(H44C,H44D), C47(H47A,H47B),
 C47(H47C,H47D), C48(H48A,H48B)
6.c Aromatic/amide H refined with riding coordinates:
 C2(H2), C4(H4), C5(H5), C8(H8), C9(H9), C10(H10), C13(H13), C14(H14), C16(H16)
6.d Idealised Me refined as rotating group:
 C19(H19A,H19B,H19C), C19A(H19D,H19E,H19F), C20(H20A,H20B,H20C), C20A(H20D,
 H20E,H20F), C21(H21A,H21B,H21C), C21A(H21D,H21E,H21F), C23(H23A,H23B,H23C),
 C24(H24A,H24B,H24C), C25(H25A,H25B,H25C)
;
_olex2_date_sample_data_collection 2020-04-16
_olex2_submission_special_instructions 'No special instructions were received'
_oxdiff_exptl_absorpt_empirical_details
;
Empirical correction (ABSPACK) includes:
- Absorption correction using spherical harmonics
- Frame scaling
;
_oxdiff_exptl_absorpt_empirical_full_max 1.384
_oxdiff_exptl_absorpt_empirical_full_min 0.752

loop_
_space_group_symop_operation_xyz
'x, y, z'
'-x, -y, -z'

loop_
_atom_site_label
_atom_site_type_symbol
_atom_site_fract_x
_atom_site_fract_y
_atom_site_fract_z
_atom_site_U_iso_or_equiv
_atom_site_adp_type
_atom_site_occupancy
_atom_site_site_symmetry_order
_atom_site_calc_flag
_atom_site_refinement_flags_posn
_atom_site_refinement_flags_adp
_atom_site_refinement_flags_occupancy
_atom_site_disorder_assembly
_atom_site_disorder_group
Hg1 Hg 0.17530(2) 0.63594(2) 0.23707(2) 0.02569(6) Uani 1 1 d . . . . .
Ir1 Ir 0.29666(2) 0.47165(2) 0.33609(2) 0.01720(6) Uani 1 1 d . . . . .
Ir2 Ir 0.09430(2) 0.81612(2) 0.11432(2) 0.02269(6) Uani 1 1 d D . . . .
Cl1 Cl -0.06906(12) 0.81798(14) 0.24343(9) 0.0452(3) Uani 1 1 d . . . . .
Cl2 Cl -0.0152(3) 0.6851(4) 0.0905(3) 0.0470(8) Uani 0.5 1 d D . P A 1
Cl2A Cl -0.0103(3) 0.6379(3) 0.1273(3) 0.0408(8) Uani 0.5 1 d D . P A 2
N1 N 0.4511(3) 0.4772(3) 0.2266(2) 0.0202(7) Uani 1 1 d . . . . .
C1 C 0.4060(4) 0.6211(4) 0.3181(3) 0.0216(8) Uani 1 1 d . . . . .
C2 C 0.3702(4) 0.7168(4) 0.3506(3) 0.0252(9) Uani 1 1 d . . . . .
H2 H 0.2848 0.7167 0.3902 0.030 Uiso 1 1 calc R . . . .
C3 C 0.4530(5) 0.8107(4) 0.3279(3) 0.0256(9) Uani 1 1 d D . . . .
C4 C 0.5827(5) 0.8064(4) 0.2756(3) 0.0252(9) Uani 1 1 d . . . . .
H4 H 0.6440 0.8658 0.2647 0.030 Uiso 1 1 calc R . . . .
C5 C 0.6225(4) 0.7164(4) 0.2397(3) 0.0234(8) Uani 1 1 d . . . . .
H5 H 0.7100 0.7149 0.2032 0.028 Uiso 1 1 calc R . . . .
C6 C 0.5325(4) 0.6277(3) 0.2575(3) 0.0204(8) Uani 1 1 d . . . . .
C7 C 0.5568(4) 0.5464(4) 0.2065(3) 0.0216(8) Uani 1 1 d . . . . .
C8 C 0.6670(4) 0.5436(4) 0.1369(3) 0.0275(9) Uani 1 1 d . . . . .
H8 H 0.7424 0.5899 0.1236 0.033 Uiso 1 1 calc R . . . .
C9 C 0.6662(5) 0.4728(5) 0.0868(3) 0.0350(11) Uani 1 1 d . . . . .
H9 H 0.7420 0.4687 0.0401 0.042 Uiso 1 1 calc R . . . .
C10 C 0.5543(5) 0.4079(5) 0.1051(3) 0.0335(10) Uani 1 1 d . . . . .
H10 H 0.5521 0.3615 0.0697 0.040 Uiso 1 1 calc R . . . .
C11 C 0.4453(4) 0.4113(4) 0.1757(3) 0.0243(9) Uani 1 1 d . . . . .
C12 C 0.3173(4) 0.3563(4) 0.2013(3) 0.0246(9) Uani 1 1 d . . . . .
C13 C 0.2839(5) 0.2978(5) 0.1508(3) 0.0344(11) Uani 1 1 d . . . . .
H13 H 0.3487 0.2868 0.1008 0.041 Uiso 1 1 calc R . . . .
C14 C 0.1577(5) 0.2562(5) 0.1733(4) 0.0383(11) Uani 1 1 d . . . . .
H14 H 0.1365 0.2171 0.1384 0.046 Uiso 1 1 calc R . . . .
C15 C 0.0604(5) 0.2706(4) 0.2466(3) 0.0304(10) Uani 1 1 d . . . . .
C16 C 0.0962(4) 0.3268(4) 0.2968(3) 0.0263(9) Uani 1 1 d . . . . .
H16 H 0.0312 0.3352 0.3477 0.032 Uiso 1 1 calc R . . . .
C17 C 0.2223(4) 0.3718(4) 0.2767(3) 0.0219(8) Uani 1 1 d . . . . .
C18 C 0.3972(10) 0.9207(8) 0.3561(7) 0.023(3) Uani 0.65 1 d D U P B 1
C18A C 0.4241(18) 0.9162(15) 0.3636(12) 0.023(5) Uani 0.35 1 d D U P B 2
C19 C 0.4748(10) 0.9282(8) 0.4181(7) 0.045(2) Uani 0.65 1 d D . P B 1
H19A H 0.4607 0.8555 0.4707 0.068 Uiso 0.65 1 calc GR . P B 1
H19B H 0.4445 0.9971 0.4372 0.068 Uiso 0.65 1 calc GR . P B 1
H19C H 0.5689 0.9367 0.3862 0.068 Uiso 0.65 1 calc GR . P B 1
C19A C 0.379(2) 0.8707(17) 0.4667(12) 0.059(5) Uani 0.35 1 d D U P B 2
H19D H 0.3174 0.8045 0.4880 0.088 Uiso 0.35 1 calc GR . P B 2
H19E H 0.3349 0.9352 0.4877 0.088 Uiso 0.35 1 calc GR . P B 2
H19F H 0.4558 0.8436 0.4899 0.088 Uiso 0.35 1 calc GR . P B 2
C20 C 0.2510(8) 0.9132(7) 0.4040(7) 0.047(2) Uani 0.65 1 d D . P B 1
H20A H 0.2014 0.9056 0.3649 0.070 Uiso 0.65 1 calc GR . P B 1
H20B H 0.2229 0.9855 0.4190 0.070 Uiso 0.65 1 calc GR . P B 1
H20C H 0.2341 0.8438 0.4590 0.070 Uiso 0.65 1 calc GR . P B 1
C20A C 0.304(2) 0.976(2) 0.3313(17) 0.071(6) Uani 0.35 1 d D U P B 2
H20D H 0.3314 1.0134 0.2660 0.107 Uiso 0.35 1 calc GR . P B 2
H20E H 0.2684 1.0367 0.3588 0.107 Uiso 0.35 1 calc GR . P B 2
H20F H 0.2366 0.9161 0.3484 0.107 Uiso 0.35 1 calc GR . P B 2
C21 C 0.4204(10) 1.0324(6) 0.2741(6) 0.043(2) Uani 0.65 1 d D . P B 1
H21A H 0.5152 1.0428 0.2447 0.065 Uiso 0.65 1 calc GR . P B 1
H21B H 0.3855 1.1014 0.2922 0.065 Uiso 0.65 1 calc GR . P B 1
H21C H 0.3755 1.0254 0.2324 0.065 Uiso 0.65 1 calc GR . P B 1
C21A C 0.536(2) 1.0051(17) 0.3353(16) 0.067(5) Uani 0.35 1 d D U P B 2
H21D H 0.6113 0.9635 0.3558 0.101 Uiso 0.35 1 calc GR . P B 2
H21E H 0.5051 1.0672 0.3621 0.101 Uiso 0.35 1 calc GR . P B 2
H21F H 0.5629 1.0414 0.2700 0.101 Uiso 0.35 1 calc GR . P B 2
C22 C -0.0800(5) 0.2241(5) 0.2738(4) 0.0401(12) Uani 1 1 d . . . . .
C23 C -0.0895(7) 0.0998(6) 0.3444(5) 0.0589(17) Uani 1 1 d . . . . .
H23A H -0.0342 0.0445 0.3175 0.088 Uiso 1 1 calc GR . . . .
H23B H -0.1814 0.0729 0.3670 0.088 Uiso 1 1 calc GR . . . .
H23C H -0.0591 0.1023 0.3940 0.088 Uiso 1 1 calc GR . . . .
C24 C -0.1183(7) 0.2180(9) 0.1933(5) 0.080(3) Uani 1 1 d . . . . .
H24A H -0.1037 0.2957 0.1456 0.120 Uiso 1 1 calc GR . . . .
H24B H -0.2115 0.1965 0.2116 0.120 Uiso 1 1 calc GR . . . .
H24C H -0.0640 0.1580 0.1714 0.120 Uiso 1 1 calc GR . . . .
C25 C -0.1815(6) 0.3054(6) 0.3139(6) 0.0607(19) Uani 1 1 d . . . . .
H25A H -0.1686 0.3017 0.3708 0.091 Uiso 1 1 calc GR . . . .
H25B H -0.2708 0.2787 0.3242 0.091 Uiso 1 1 calc GR . . . .
H25C H -0.1695 0.3874 0.2722 0.091 Uiso 1 1 calc GR . . . .
C31 C 0.4139(5) 0.3756(4) 0.4301(3) 0.0243(9) Uani 1 1 d . . . . .
H31 H 0.5113 0.3869 0.4041 0.029 Uiso 1 1 calc R . . . .
C32 C 0.3595(5) 0.2931(4) 0.4055(3) 0.0243(9) Uani 1 1 d . . . . .
H32 H 0.4260 0.2563 0.3655 0.029 Uiso 1 1 calc R . . . .
C33 C 0.2432(5) 0.2143(4) 0.4660(3) 0.0303(10) Uani 1 1 d . . . . .
H33A H 0.2706 0.1535 0.5162 0.036 Uiso 1 1 calc R . . . .
H33B H 0.2169 0.1722 0.4319 0.036 Uiso 1 1 calc R . . . .
C34 C 0.1231(5) 0.2821(4) 0.5044(3) 0.0329(11) Uani 1 1 d . . . . .
H34A H 0.0417 0.2421 0.5114 0.040 Uiso 1 1 calc R . . . .
H34B H 0.1246 0.2781 0.5646 0.040 Uiso 1 1 calc R . . . .
C35 C 0.1184(4) 0.4126(4) 0.4461(3) 0.0274(9) Uani 1 1 d . . . . .
H35 H 0.0345 0.4368 0.4285 0.033 Uiso 1 1 calc R . . . .
C36 C 0.1788(5) 0.5042(4) 0.4567(3) 0.0283(10) Uani 1 1 d . . . . .
H36 H 0.1296 0.5813 0.4452 0.034 Uiso 1 1 calc R . . . .
C37 C 0.2539(5) 0.4820(4) 0.5255(3) 0.0339(11) Uani 1 1 d . . . . .
H37A H 0.1908 0.4573 0.5859 0.041 Uiso 1 1 calc R . . . .
H37B H 0.2951 0.5573 0.5161 0.041 Uiso 1 1 calc R . . . .
C38 C 0.3614(5) 0.3866(4) 0.5219(3) 0.0325(10) Uani 1 1 d . . . . .
H38A H 0.4351 0.4063 0.5396 0.039 Uiso 1 1 calc R . . . .
H38B H 0.3250 0.3090 0.5656 0.039 Uiso 1 1 calc R . . . .
C41 C 0.2265(5) 0.9127(4) 0.1400(3) 0.0300(9) Uani 1 1 d . U . . .
H41 H 0.2064 0.8950 0.2060 0.036 Uiso 0.5 1 calc R . P A 1
H41A H 0.1995 0.9272 0.1984 0.036 Uiso 0.5 1 calc R . P A 2
C42 C 0.1440(10) 0.9914(9) 0.1088(7) 0.0306(18) Uani 0.5 1 d D U P A 1
H42 H 0.0808 1.0228 0.1537 0.037 Uiso 0.5 1 calc R . P A 1
C42A C 0.1622(11) 0.9879(10) 0.0678(8) 0.0349(19) Uani 0.5 1 d . U P A 2
H42A H 0.0943 1.0440 0.0879 0.042 Uiso 0.5 1 calc R . P A 2
C43 C 0.1794(11) 1.0787(9) 0.0128(6) 0.0403(19) Uani 0.5 1 d D U P A 1
H43A H 0.2393 1.1402 0.0076 0.048 Uiso 0.5 1 calc R . P A 1
H43B H 0.0982 1.1189 -0.0011 0.048 Uiso 0.5 1 calc R . P A 1
C43A C 0.2313(16) 1.0353(12) -0.0327(9) 0.042(2) Uani 0.5 1 d . U P A 2
H43C H 0.1899 1.1114 -0.0607 0.051 Uiso 0.5 1 calc R . P A 2
H43D H 0.3251 1.0510 -0.0419 0.051 Uiso 0.5 1 calc R . P A 2
C44 C 0.2462(12) 1.0170(10) -0.0551(7) 0.033(2) Uani 0.5 1 d D U P A 1
H44A H 0.2275 1.0623 -0.1130 0.040 Uiso 0.5 1 calc R . P A 1
H44B H 0.3428 1.0167 -0.0648 0.040 Uiso 0.5 1 calc R . P A 1
C44A C 0.2227(12) 0.9476(10) -0.0777(7) 0.041(2) Uani 0.5 1 d . U P A 2
H44C H 0.1494 0.9719 -0.1059 0.050 Uiso 0.5 1 calc R . P A 2
H44D H 0.3053 0.9522 -0.1261 0.050 Uiso 0.5 1 calc R . P A 2
C45 C 0.1993(9) 0.8923(10) -0.0244(7) 0.0317(17) Uani 0.5 1 d D U P A 1
H45 H 0.1577 0.8764 -0.0659 0.038 Uiso 0.5 1 calc R . P A 1
C45A C 0.2020(10) 0.8233(10) -0.0177(6) 0.0302(17) Uani 0.5 1 d . U P A 2
H45A H 0.1630 0.7730 -0.0411 0.036 Uiso 0.5 1 calc R . P A 2
C46 C 0.2682(11) 0.7930(11) 0.0206(7) 0.0275(17) Uani 0.5 1 d . U P A 1
H46 H 0.2688 0.7210 0.0035 0.033 Uiso 0.5 1 calc R . P A 1
C46A C 0.2814(11) 0.7571(10) 0.0400(7) 0.0263(17) Uani 0.5 1 d . U P A 2
H46A H 0.2879 0.6699 0.0501 0.032 Uiso 0.5 1 calc R . P A 2
C47 C 0.3952(5) 0.8090(5) 0.0451(3) 0.0334(9) Uani 1 1 d . U . . .
H47A H 0.4267 0.7299 0.0773 0.040 Uiso 0.5 1 calc R . P A 1
H47B H 0.4654 0.8452 -0.0107 0.040 Uiso 0.5 1 calc R . P A 1
H47C H 0.4435 0.8571 -0.0165 0.040 Uiso 0.5 1 calc R . P A 2
H47D H 0.4544 0.7432 0.0673 0.040 Uiso 0.5 1 calc R . P A 2
C48 C 0.3706(5) 0.8866(5) 0.1031(4) 0.0359(10) Uani 1 1 d . U . . .
H48A H 0.4090 0.8470 0.1538 0.043 Uiso 1 1 calc R . . . .
H48B H 0.4175 0.9630 0.0672 0.043 Uiso 1 1 calc R . . . .

loop_
_atom_site_aniso_label
_atom_site_aniso_U_11
_atom_site_aniso_U_22
_atom_site_aniso_U_33
_atom_site_aniso_U_23
_atom_site_aniso_U_13
_atom_site_aniso_U_12
Hg1 0.01883(9) 0.02019(9) 0.03033(10) -0.00019(7) -0.00609(7) 0.00077(6)
Ir1 0.01459(9) 0.01512(9) 0.01626(9) -0.00285(6) 0.00094(6) -0.00013(6)
Ir2 0.01405(9) 0.03655(11) 0.01380(9) -0.00210(7) -0.00526(7) -0.00336(7)
Cl1 0.0219(6) 0.0769(9) 0.0338(6) -0.0235(6) 0.0017(5) 0.0020(6)
Cl2 0.0307(15) 0.066(2) 0.054(2) -0.0296(18) -0.0068(15) -0.0190(17)
Cl2A 0.0369(15) 0.0319(15) 0.057(2) -0.0049(13) -0.0255(16) -0.0127(12)
N1 0.0160(16) 0.0217(16) 0.0177(16) -0.0051(13) 0.0007(13) 0.0007(13)
C1 0.019(2) 0.0182(18) 0.022(2) -0.0028(16) -0.0040(16) 0.0017(15)
C2 0.025(2) 0.0201(19) 0.024(2) -0.0064(17) -0.0003(17) 0.0019(17)
C3 0.033(2) 0.0192(19) 0.021(2) -0.0042(17) -0.0056(18) 0.0013(17)
C4 0.030(2) 0.0187(19) 0.023(2) 0.0001(16) -0.0077(18) -0.0078(17)
C5 0.018(2) 0.026(2) 0.022(2) -0.0035(17) -0.0024(16) -0.0043(16)
C6 0.019(2) 0.0184(18) 0.0186(19) -0.0021(15) -0.0020(15) -0.0017(15)
C7 0.017(2) 0.0218(19) 0.022(2) -0.0048(16) -0.0034(16) 0.0008(16)
C8 0.018(2) 0.033(2) 0.028(2) -0.0097(19) 0.0000(17) -0.0024(17)
C9 0.023(2) 0.048(3) 0.029(2) -0.019(2) 0.0067(19) 0.001(2)
C10 0.028(2) 0.045(3) 0.031(2) -0.021(2) -0.001(2) -0.003(2)
C11 0.023(2) 0.027(2) 0.023(2) -0.0119(17) -0.0019(17) -0.0004(17)
C12 0.023(2) 0.026(2) 0.024(2) -0.0097(18) -0.0037(17) -0.0022(17)
C13 0.031(3) 0.044(3) 0.030(2) -0.018(2) 0.000(2) -0.009(2)
C14 0.035(3) 0.047(3) 0.039(3) -0.021(2) -0.009(2) -0.010(2)
C15 0.026(2) 0.030(2) 0.031(2) -0.0033(19) -0.0100(19) -0.0042(18)
C16 0.021(2) 0.027(2) 0.025(2) -0.0046(18) -0.0030(17) -0.0032(17)
C17 0.019(2) 0.0218(19) 0.021(2) -0.0039(16) -0.0044(16) 0.0005(16)
C18 0.027(5) 0.017(4) 0.029(5) -0.007(3) -0.015(4) 0.002(3)
C18A 0.023(8) 0.028(8) 0.021(7) -0.008(6) -0.012(6) 0.002(5)
C19 0.068(6) 0.036(4) 0.054(6) -0.027(4) -0.040(5) 0.014(4)
C19A 0.070(9) 0.054(8) 0.049(8) -0.020(6) -0.014(7) 0.015(7)
C20 0.035(5) 0.032(4) 0.076(7) -0.037(4) 0.001(4) 0.003(3)
C20A 0.081(10) 0.067(9) 0.078(10) -0.036(8) -0.029(8) 0.009(8)
C21 0.070(6) 0.018(3) 0.041(5) -0.009(3) -0.017(4) 0.002(4)
C21A 0.073(9) 0.050(8) 0.083(10) -0.041(7) -0.001(7) -0.011(7)
C22 0.028(3) 0.047(3) 0.049(3) -0.015(3) -0.016(2) -0.006(2)
C23 0.044(4) 0.049(3) 0.075(5) -0.009(3) -0.013(3) -0.016(3)
C24 0.036(4) 0.150(8) 0.067(5) -0.041(5) -0.023(3) -0.017(4)
C25 0.023(3) 0.066(4) 0.099(6) -0.034(4) -0.017(3) -0.003(3)
C31 0.028(2) 0.0206(19) 0.021(2) -0.0008(16) -0.0105(17) 0.0046(17)
C32 0.029(2) 0.0172(18) 0.022(2) -0.0010(16) -0.0098(18) 0.0042(17)
C33 0.039(3) 0.0177(19) 0.027(2) 0.0011(17) -0.008(2) -0.0042(18)
C34 0.037(3) 0.028(2) 0.025(2) -0.0041(19) 0.0048(19) -0.015(2)
C35 0.021(2) 0.029(2) 0.022(2) -0.0055(18) 0.0067(17) -0.0073(17)
C36 0.025(2) 0.024(2) 0.025(2) -0.0080(18) 0.0094(18) -0.0041(17)
C37 0.044(3) 0.033(2) 0.020(2) -0.0110(19) 0.004(2) -0.007(2)
C38 0.041(3) 0.031(2) 0.025(2) -0.0062(19) -0.011(2) -0.004(2)
C41 0.0306(17) 0.0262(17) 0.0297(18) -0.0045(14) -0.0077(14) -0.0047(13)
C42 0.027(2) 0.029(3) 0.024(3) 0.003(2) -0.001(2) -0.005(2)
C42A 0.031(3) 0.034(4) 0.031(3) 0.000(2) -0.009(2) -0.004(2)
C43 0.037(5) 0.039(3) 0.026(3) 0.006(2) -0.001(2) -0.003(2)
C43A 0.042(6) 0.043(3) 0.032(3) 0.000(2) -0.008(3) -0.004(3)
C44 0.020(4) 0.041(3) 0.024(3) 0.005(2) -0.001(3) -0.006(2)
C44A 0.044(5) 0.041(3) 0.027(3) 0.004(3) -0.009(3) -0.002(3)
C45 0.021(3) 0.041(3) 0.018(3) 0.006(2) 0.000(3) -0.006(2)
C45A 0.028(3) 0.040(3) 0.014(3) -0.001(3) -0.004(3) 0.000(2)
C46 0.023(3) 0.039(3) 0.012(4) -0.001(2) 0.000(3) -0.004(2)
C46A 0.025(3) 0.036(3) 0.011(3) -0.001(2) -0.001(2) -0.002(2)
C47 0.0263(17) 0.041(2) 0.030(2) -0.0086(17) -0.0084(14) 0.0008(15)
C48 0.0299(17) 0.045(2) 0.034(2) -0.0125(19) -0.0119(15) 0.0008(14)

loop_
_atom_type_symbol
_atom_type_description
_atom_type_scat_dispersion_real
_atom_type_scat_dispersion_imag
_atom_type_scat_source
C C 0.0181 0.0091 'International Tables Vol C Tables 4.2.6.8 and 6.1.1.4'
H H 0.0000 0.0000 'International Tables Vol C Tables 4.2.6.8 and 6.1.1.4'
Cl Cl 0.3639 0.7018 'International Tables Vol C Tables 4.2.6.8 and 6.1.1.4'
Hg Hg -4.2923 7.6849 'International Tables Vol C Tables 4.2.6.8 and 6.1.1.4'
Ir Ir -4.7710 6.5667 'International Tables Vol C Tables 4.2.6.8 and 6.1.1.4'
N N 0.0311 0.0180 'International Tables Vol C Tables 4.2.6.8 and 6.1.1.4'

loop_
_geom_angle_atom_site_label_1
_geom_angle_atom_site_label_2
_geom_angle_atom_site_label_3
_geom_angle
_geom_angle_site_symmetry_1
_geom_angle_site_symmetry_3
_geom_angle_publ_flag
Ir1 Hg1 Ir2 169.439(9) . . ?
N1 Ir1 Hg1 90.67(10) . . ?
N1 Ir1 C1 77.30(15) . . ?
N1 Ir1 C17 77.99(15) . . ?
N1 Ir1 C31 92.65(15) . . ?
N1 Ir1 C32 88.86(15) . . ?
N1 Ir1 C35 160.94(16) . . ?
N1 Ir1 C36 160.32(17) . . ?
C1 Ir1 Hg1 81.20(11) . . ?
C1 Ir1 C17 148.08(16) . . ?
C1 Ir1 C31 83.44(16) . . ?
C1 Ir1 C32 119.22(16) . . ?
C1 Ir1 C35 121.70(17) . . ?
C1 Ir1 C36 83.89(17) . . ?
C17 Ir1 Hg1 79.19(11) . . ?
C17 Ir1 C31 117.65(16) . . ?
C17 Ir1 C32 80.04(16) . . ?
C17 Ir1 C35 84.61(17) . . ?
C17 Ir1 C36 121.66(17) . . ?
C31 Ir1 Hg1 163.16(11) . . ?
C32 Ir1 Hg1 158.85(12) . . ?
C32 Ir1 C31 37.84(16) . . ?
C35 Ir1 Hg1 93.67(13) . . ?
C35 Ir1 C31 88.54(18) . . ?
C35 Ir1 C32 80.45(17) . . ?
C36 Ir1 Hg1 92.16(13) . . ?
C36 Ir1 C31 79.34(18) . . ?
C36 Ir1 C32 95.36(17) . . ?
C36 Ir1 C35 38.03(17) . . ?
Cl1 Ir2 Hg1 79.68(4) . . ?
Cl1 Ir2 Cl2A 87.05(11) . . ?
Cl2 Ir2 Hg1 89.05(12) . . ?
Cl2 Ir2 Cl1 93.44(10) . . ?
Cl2A Ir2 Hg1 73.27(8) . . ?
C41 Ir2 Hg1 81.85(12) . . ?
C41 Ir2 Cl1 91.67(14) . . ?
C41 Ir2 Cl2 168.61(17) . . ?
C41 Ir2 Cl2A 154.92(15) . . ?
C41 Ir2 C42 34.8(3) . . ?
C41 Ir2 C45 86.3(3) . . ?
C41 Ir2 C46A 81.5(3) . . ?
C42 Ir2 Hg1 113.7(3) . . ?
C42 Ir2 Cl1 84.1(3) . . ?
C42 Ir2 Cl2 156.1(3) . . ?
C42A Ir2 Hg1 124.2(3) . . ?
C42A Ir2 Cl1 99.9(4) . . ?
C42A Ir2 Cl2A 161.9(3) . . ?
C42A Ir2 C41 42.4(3) . . ?
C42A Ir2 C45A 82.1(5) . . ?
C42A Ir2 C46A 91.5(4) . . ?
C45 Ir2 Hg1 126.3(3) . . ?
C45 Ir2 Cl1 153.1(3) . . ?
C45 Ir2 Cl2 93.7(3) . . ?
C45 Ir2 C42 79.0(4) . . ?
C45A Ir2 Hg1 111.3(3) . . ?
C45A Ir2 Cl1 165.4(3) . . ?
C45A Ir2 Cl2A 87.1(3) . . ?
C45A Ir2 C41 99.3(3) . . ?
C45A Ir2 C46A 38.6(4) . . ?
C46 Ir2 Hg1 87.3(3) . . ?
C46 Ir2 Cl1 165.9(3) . . ?
C46 Ir2 Cl2 91.6(3) . . ?
C46 Ir2 C41 81.1(3) . . ?
C46 Ir2 C42 96.5(4) . . ?
C46 Ir2 C45 39.1(4) . . ?
C46A Ir2 Hg1 75.0(3) . . ?
C46A Ir2 Cl1 154.5(3) . . ?
C46A Ir2 Cl2A 89.0(3) . . ?
C7 N1 Ir1 119.0(3) . . ?
C7 N1 C11 121.8(4) . . ?
C11 N1 Ir1 119.2(3) . . ?
C2 C1 Ir1 131.2(3) . . ?
C2 C1 C6 115.9(4) . . ?
C6 C1 Ir1 112.7(3) . . ?
C1 C2 H2 118.3 . . ?
C3 C2 C1 123.3(4) . . ?
C3 C2 H2 118.3 . . ?
C2 C3 C4 118.4(4) . . ?
C2 C3 C18 119.1(5) . . ?
C2 C3 C18A 126.7(8) . . ?
C4 C3 C18 122.3(5) . . ?
C4 C3 C18A 114.5(8) . . ?
C3 C4 H4 119.7 . . ?
C5 C4 C3 120.6(4) . . ?
C5 C4 H4 119.7 . . ?
C4 C5 H5 120.3 . . ?
C4 C5 C6 119.5(4) . . ?
C6 C5 H5 120.3 . . ?
C1 C6 C7 115.7(4) . . ?
C5 C6 C1 121.6(4) . . ?
C5 C6 C7 122.2(4) . . ?
N1 C7 C6 113.0(4) . . ?
N1 C7 C8 119.7(4) . . ?
C8 C7 C6 127.0(4) . . ?
C7 C8 H8 120.2 . . ?
C9 C8 C7 119.6(4) . . ?
C9 C8 H8 120.2 . . ?
C8 C9 H9 120.1 . . ?
C10 C9 C8 119.8(4) . . ?
C10 C9 H9 120.1 . . ?
C9 C10 H10 120.2 . . ?
C9 C10 C11 119.7(4) . . ?
C11 C10 H10 120.2 . . ?
N1 C11 C10 119.3(4) . . ?
N1 C11 C12 113.0(4) . . ?
C10 C11 C12 127.6(4) . . ?
C13 C12 C11 122.5(4) . . ?
C13 C12 C17 120.4(4) . . ?
C17 C12 C11 116.8(4) . . ?
C12 C13 H13 119.8 . . ?
C14 C13 C12 120.3(5) . . ?
C14 C13 H13 119.8 . . ?
C13 C14 H14 119.4 . . ?
C13 C14 C15 121.2(5) . . ?
C15 C14 H14 119.4 . . ?
C14 C15 C22 122.4(5) . . ?
C16 C15 C14 117.5(4) . . ?
C16 C15 C22 120.0(5) . . ?
C15 C16 H16 118.1 . . ?
C15 C16 C17 123.7(4) . . ?
C17 C16 H16 118.1 . . ?
C12 C17 Ir1 112.4(3) . . ?
C16 C17 Ir1 130.8(3) . . ?
C16 C17 C12 116.7(4) . . ?
C19 C18 C3 106.0(7) . . ?
C20 C18 C3 114.1(7) . . ?
C20 C18 C19 109.5(8) . . ?
C21 C18 C3 109.8(7) . . ?
C21 C18 C19 109.4(8) . . ?
C21 C18 C20 107.9(8) . . ?
C19A C18A C3 110.6(13) . . ?
C20A C18A C3 102.7(13) . . ?
C20A C18A C19A 107.1(17) . . ?
C20A C18A C21A 111.8(17) . . ?
C21A C18A C3 117.6(13) . . ?
C21A C18A C19A 106.7(16) . . ?
C18 C19 H19A 109.5 . . ?
C18 C19 H19B 109.5 . . ?
C18 C19 H19C 109.5 . . ?
H19A C19 H19B 109.5 . . ?
H19A C19 H19C 109.5 . . ?
H19B C19 H19C 109.5 . . ?
C18A C19A H19D 109.5 . . ?
C18A C19A H19E 109.5 . . ?
C18A C19A H19F 109.5 . . ?
H19D C19A H19E 109.5 . . ?
H19D C19A H19F 109.5 . . ?
H19E C19A H19F 109.5 . . ?
C18 C20 H20A 109.5 . . ?
C18 C20 H20B 109.5 . . ?
C18 C20 H20C 109.5 . . ?
H20A C20 H20B 109.5 . . ?
H20A C20 H20C 109.5 . . ?
H20B C20 H20C 109.5 . . ?
C18A C20A H20D 109.5 . . ?
C18A C20A H20E 109.5 . . ?
C18A C20A H20F 109.5 . . ?
H20D C20A H20E 109.5 . . ?
H20D C20A H20F 109.5 . . ?
H20E C20A H20F 109.5 . . ?
C18 C21 H21A 109.5 . . ?
C18 C21 H21B 109.5 . . ?
C18 C21 H21C 109.5 . . ?
H21A C21 H21B 109.5 . . ?
H21A C21 H21C 109.5 . . ?
H21B C21 H21C 109.5 . . ?
C18A C21A H21D 109.5 . . ?
C18A C21A H21E 109.5 . . ?
C18A C21A H21F 109.5 . . ?
H21D C21A H21E 109.5 . . ?
H21D C21A H21F 109.5 . . ?
H21E C21A H21F 109.5 . . ?
C15 C22 C23 109.0(4) . . ?
C15 C22 C24 111.5(5) . . ?
C15 C22 C25 111.4(4) . . ?
C23 C22 C24 109.3(6) . . ?
C23 C22 C25 108.5(6) . . ?
C24 C22 C25 107.1(6) . . ?
C22 C23 H23A 109.5 . . ?
C22 C23 H23B 109.5 . . ?
C22 C23 H23C 109.5 . . ?
H23A C23 H23B 109.5 . . ?
H23A C23 H23C 109.5 . . ?
H23B C23 H23C 109.5 . . ?
C22 C24 H24A 109.5 . . ?
C22 C24 H24B 109.5 . . ?
C22 C24 H24C 109.5 . . ?
H24A C24 H24B 109.5 . . ?
H24A C24 H24C 109.5 . . ?
H24B C24 H24C 109.5 . . ?
C22 C25 H25A 109.5 . . ?
C22 C25 H25B 109.5 . . ?
C22 C25 H25C 109.5 . . ?
H25A C25 H25B 109.5 . . ?
H25A C25 H25C 109.5 . . ?
H25B C25 H25C 109.5 . . ?
Ir1 C31 H31 114.4 . . ?
C32 C31 Ir1 70.2(2) . . ?
C32 C31 H31 114.4 . . ?
C32 C31 C38 121.7(4) . . ?
C38 C31 Ir1 114.4(3) . . ?
C38 C31 H31 114.4 . . ?
Ir1 C32 H32 114.1 . . ?
C31 C32 Ir1 72.0(2) . . ?
C31 C32 H32 114.1 . . ?
C31 C32 C33 123.6(4) . . ?
C33 C32 Ir1 111.6(3) . . ?
C33 C32 H32 114.1 . . ?
C32 C33 H33A 108.8 . . ?
C32 C33 H33B 108.8 . . ?
C32 C33 C34 113.6(4) . . ?
H33A C33 H33B 107.7 . . ?
C34 C33 H33A 108.8 . . ?
C34 C33 H33B 108.8 . . ?
C33 C34 H34A 108.9 . . ?
C33 C34 H34B 108.9 . . ?
H34A C34 H34B 107.7 . . ?
C35 C34 C33 113.4(4) . . ?
C35 C34 H34A 108.9 . . ?
C35 C34 H34B 108.9 . . ?
Ir1 C35 H35 114.3 . . ?
C34 C35 Ir1 113.5(3) . . ?
C34 C35 H35 114.3 . . ?
C36 C35 Ir1 70.6(2) . . ?
C36 C35 C34 122.4(5) . . ?
C36 C35 H35 114.3 . . ?
Ir1 C36 H36 114.0 . . ?
C35 C36 Ir1 71.4(2) . . ?
C35 C36 H36 114.0 . . ?
C35 C36 C37 123.4(4) . . ?
C37 C36 Ir1 112.9(3) . . ?
C37 C36 H36 114.0 . . ?
C36 C37 H37A 108.9 . . ?
C36 C37 H37B 108.9 . . ?
C36 C37 C38 113.6(4) . . ?
H37A C37 H37B 107.7 . . ?
C38 C37 H37A 108.9 . . ?
C38 C37 H37B 108.9 . . ?
C31 C38 C37 112.7(4) . . ?
C31 C38 H38A 109.0 . . ?
C31 C38 H38B 109.0 . . ?
C37 C38 H38A 109.0 . . ?
C37 C38 H38B 109.0 . . ?
H38A C38 H38B 107.8 . . ?
Ir2 C41 H41 109.4 . . ?
Ir2 C41 H41A 117.8 . . ?
C42 C41 Ir2 75.0(5) . . ?
C42 C41 H41 109.4 . . ?
C42 C41 C48 133.8(6) . . ?
C42A C41 Ir2 66.2(5) . . ?
C42A C41 H41A 117.8 . . ?
C48 C41 Ir2 113.7(3) . . ?
C48 C41 H41 109.4 . . ?
C48 C41 H41A 117.8 . . ?
C48 C41 C42A 113.0(6) . . ?
Ir2 C42 H42 114.9 . . ?
C41 C42 Ir2 70.2(5) . . ?
C41 C42 H42 114.9 . . ?
C41 C42 C43 122.4(9) . . ?
C43 C42 Ir2 111.3(8) . . ?
C43 C42 H42 114.9 . . ?
Ir2 C42A H42A 112.9 . . ?
C41 C42A Ir2 71.4(4) . . ?
C41 C42A H42A 112.9 . . ?
C41 C42A C43A 125.5(10) . . ?
C43A C42A Ir2 114.4(9) . . ?
C43A C42A H42A 112.9 . . ?
C42 C43 H43A 109.2 . . ?
C42 C43 H43B 109.2 . . ?
C42 C43 C44 112.1(9) . . ?
H43A C43 H43B 107.9 . . ?
C44 C43 H43A 109.2 . . ?
C44 C43 H43B 109.2 . . ?
C42A C43A H43C 109.3 . . ?
C42A C43A H43D 109.3 . . ?
H43C C43A H43D 108.0 . . ?
C44A C43A C42A 111.5(11) . . ?
C44A C43A H43C 109.3 . . ?
C44A C43A H43D 109.3 . . ?
C43 C44 H44A 109.3 . . ?
C43 C44 H44B 109.3 . . ?
H44A C44 H44B 107.9 . . ?
C45 C44 C43 111.8(9) . . ?
C45 C44 H44A 109.3 . . ?
C45 C44 H44B 109.3 . . ?
C43A C44A H44C 108.6 . . ?
C43A C44A H44D 108.6 . . ?
H44C C44A H44D 107.5 . . ?
C45A C44A C43A 114.8(10) . . ?
C45A C44A H44C 108.6 . . ?
C45A C44A H44D 108.6 . . ?
Ir2 C45 H45 113.8 . . ?
C44 C45 Ir2 116.7(7) . . ?
C44 C45 H45 113.8 . . ?
C46 C45 Ir2 68.7(6) . . ?
C46 C45 C44 122.7(10) . . ?
C46 C45 H45 113.8 . . ?
Ir2 C45A H45A 113.4 . . ?
C44A C45A Ir2 110.2(8) . . ?
C44A C45A H45A 113.4 . . ?
C46A C45A Ir2 73.3(6) . . ?
C46A C45A C44A 126.1(10) . . ?
C46A C45A H45A 113.4 . . ?
Ir2 C46 H46 114.6 . . ?
C45 C46 Ir2 72.2(6) . . ?
C45 C46 H46 114.6 . . ?
C45 C46 C47 121.6(9) . . ?
C47 C46 Ir2 112.4(6) . . ?
C47 C46 H46 114.6 . . ?
Ir2 C46A H46A 115.2 . . ?
C45A C46A Ir2 68.0(6) . . ?
C45A C46A H46A 115.2 . . ?
C45A C46A C47 122.1(9) . . ?
C47 C46A Ir2 112.2(7) . . ?
C47 C46A H46A 115.2 . . ?
C46 C47 H47A 109.2 . . ?
C46 C47 H47B 109.2 . . ?
C46A C47 H47C 107.9 . . ?
C46A C47 H47D 107.9 . . ?
C46A C47 C48 117.7(6) . . ?
H47A C47 H47B 107.9 . . ?
H47C C47 H47D 107.2 . . ?
C48 C47 C46 112.2(6) . . ?
C48 C47 H47A 109.2 . . ?
C48 C47 H47B 109.2 . . ?
C48 C47 H47C 107.9 . . ?
C48 C47 H47D 107.9 . . ?
C41 C48 C47 114.5(4) . . ?
C41 C48 H48A 108.6 . . ?
C41 C48 H48B 108.6 . . ?
C47 C48 H48A 108.6 . . ?
C47 C48 H48B 108.6 . . ?
H48A C48 H48B 107.6 . . ?

loop_
_geom_bond_atom_site_label_1
_geom_bond_atom_site_label_2
_geom_bond_distance
_geom_bond_site_symmetry_2
_geom_bond_publ_flag
Hg1 Ir1 2.5841(3) . ?
Hg1 Ir2 2.6656(3) . ?
Ir1 N1 2.045(3) . ?
Ir1 C1 2.126(4) . ?
Ir1 C17 2.131(4) . ?
Ir1 C31 2.211(4) . ?
Ir1 C32 2.187(4) . ?
Ir1 C35 2.180(4) . ?
Ir1 C36 2.170(4) . ?
Ir2 Cl1 2.3335(12) . ?
Ir2 Cl2 2.256(3) . ?
Ir2 Cl2A 2.431(3) . ?
Ir2 C41 2.133(5) . ?
Ir2 C42 2.191(11) . ?
Ir2 C42A 2.060(11) . ?
Ir2 C45 2.146(10) . ?
Ir2 C45A 2.131(9) . ?
Ir2 C46 2.101(11) . ?
Ir2 C46A 2.201(11) . ?
N1 C7 1.357(6) . ?
N1 C11 1.365(6) . ?
C1 C2 1.410(6) . ?
C1 C6 1.412(6) . ?
C2 H2 0.9500 . ?
C2 C3 1.379(6) . ?
C3 C4 1.402(6) . ?
C3 C18 1.558(9) . ?
C3 C18A 1.549(15) . ?
C4 H4 0.9500 . ?
C4 C5 1.384(6) . ?
C5 H5 0.9500 . ?
C5 C6 1.401(6) . ?
C6 C7 1.464(6) . ?
C7 C8 1.390(6) . ?
C8 H8 0.9500 . ?
C8 C9 1.388(7) . ?
C9 H9 0.9500 . ?
C9 C10 1.388(7) . ?
C10 H10 0.9500 . ?
C10 C11 1.393(6) . ?
C11 C12 1.454(6) . ?
C12 C13 1.404(7) . ?
C12 C17 1.415(6) . ?
C13 H13 0.9500 . ?
C13 C14 1.377(7) . ?
C14 H14 0.9500 . ?
C14 C15 1.396(7) . ?
C15 C16 1.394(7) . ?
C15 C22 1.528(7) . ?
C16 H16 0.9500 . ?
C16 C17 1.399(6) . ?
C18 C19 1.526(11) . ?
C18 C20 1.517(11) . ?
C18 C21 1.517(10) . ?
C18A C19A 1.540(17) . ?
C18A C20A 1.536(17) . ?
C18A C21A 1.536(17) . ?
C19 H19A 0.9800 . ?
C19 H19B 0.9800 . ?
C19 H19C 0.9800 . ?
C19A H19D 0.9800 . ?
C19A H19E 0.9800 . ?
C19A H19F 0.9800 . ?
C20 H20A 0.9800 . ?
C20 H20B 0.9800 . ?
C20 H20C 0.9800 . ?
C20A H20D 0.9800 . ?
C20A H20E 0.9800 . ?
C20A H20F 0.9800 . ?
C21 H21A 0.9800 . ?
C21 H21B 0.9800 . ?
C21 H21C 0.9800 . ?
C21A H21D 0.9800 . ?
C21A H21E 0.9800 . ?
C21A H21F 0.9800 . ?
C22 C23 1.531(8) . ?
C22 C24 1.536(9) . ?
C22 C25 1.540(8) . ?
C23 H23A 0.9800 . ?
C23 H23B 0.9800 . ?
C23 H23C 0.9800 . ?
C24 H24A 0.9800 . ?
C24 H24B 0.9800 . ?
C24 H24C 0.9800 . ?
C25 H25A 0.9800 . ?
C25 H25B 0.9800 . ?
C25 H25C 0.9800 . ?
C31 H31 1.0000 . ?
C31 C32 1.426(6) . ?
C31 C38 1.509(6) . ?
C32 H32 1.0000 . ?
C32 C33 1.508(6) . ?
C33 H33A 0.9900 . ?
C33 H33B 0.9900 . ?
C33 C34 1.538(7) . ?
C34 H34A 0.9900 . ?
C34 H34B 0.9900 . ?
C34 C35 1.531(6) . ?
C35 H35 1.0000 . ?
C35 C36 1.417(7) . ?
C36 H36 1.0000 . ?
C36 C37 1.514(7) . ?
C37 H37A 0.9900 . ?
C37 H37B 0.9900 . ?
C37 C38 1.534(7) . ?
C38 H38A 0.9900 . ?
C38 H38B 0.9900 . ?
C41 H41 1.0000 . ?
C41 H41A 1.0000 . ?
C41 C42 1.294(11) . ?
C41 C42A 1.518(12) . ?
C41 C48 1.515(7) . ?
C42 H42 1.0000 . ?
C42 C43 1.528(11) . ?
C42A H42A 1.0000 . ?
C42A C43A 1.532(17) . ?
C43 H43A 0.9900 . ?
C43 H43B 0.9900 . ?
C43 C44 1.529(13) . ?
C43A H43C 0.9900 . ?
C43A H43D 0.9900 . ?
C43A C44A 1.516(19) . ?
C44 H44A 0.9900 . ?
C44 H44B 0.9900 . ?
C44 C45 1.490(13) . ?
C44A H44C 0.9900 . ?
C44A H44D 0.9900 . ?
C44A C45A 1.471(14) . ?
C45 H45 1.0000 . ?
C45 C46 1.422(15) . ?
C45A H45A 1.0000 . ?
C45A C46A 1.435(13) . ?
C46 H46 1.0000 . ?
C46 C47 1.567(12) . ?
C46A H46A 1.0000 . ?
C46A C47 1.453(12) . ?
C47 H47A 0.9900 . ?
C47 H47B 0.9900 . ?
C47 H47C 0.9900 . ?
C47 H47D 0.9900 . ?
C47 C48 1.519(7) . ?
C48 H48A 0.9900 . ?
C48 H48B 0.9900 . ?
